data_7000948
loop_
_publ_author_name
'Jia, Qin-Xiang'
'Sun, Wei-Wei'
'Yao, Cheng-Fu'
'Wu, Hai-Hong'
'Gao, En-Qing'
'Liu, Cai-Ming'

_publ_section_title
;
 Coordination chemistry of tetrazolate-5-carboxylate with
 manganese(ii): synthesis, structure and magnetism
;
_journal_issue 15
_journal_name_full 'Dalton Transactions'
_journal_page_first 2721
_journal_page_last 2730
_journal_paper_doi 10.1039/b818915c
_journal_year 2009
_chemical_formula_sum 'C2 H4 Mn N4 O4'
_chemical_formula_weight 203.03
_chemical_name_systematic
;
?
;
_space_group_IT_number 14
_symmetry_cell_setting monoclinic
_symmetry_space_group_name_Hall '-P 2ybc'
_symmetry_space_group_name_H-M 'P 1 21/c 1'
_atom_sites_solution_hydrogens geom
_atom_sites_solution_primary direct
_atom_sites_solution_secondary difmap
_audit_creation_method SHELXL-97
_cell_angle_alpha 90.00
_cell_angle_beta 97.953(5)
_cell_angle_gamma 90.00
_cell_formula_units_Z 4
_cell_length_a 6.3545(19)
_cell_length_b 6.4339(19)
_cell_length_c 15.144(5)
_cell_measurement_reflns_used 822
_cell_measurement_temperature 293(2)
_cell_measurement_theta_max 23.686
_cell_measurement_theta_min 2.716
_cell_volume 613.2(3)
_computing_cell_refinement 'Bruker SMART'
_computing_data_collection 'Bruker SMART'
_computing_data_reduction 'Bruker SHELXTL'
_computing_molecular_graphics 'Bruker SHELXTL'
_computing_publication_material 'Bruker SHELXTL'
_computing_structure_refinement 'Bruker SHELXTL'
_computing_structure_solution 'Bruker SHELXTL'
_diffrn_ambient_temperature 293(2)
_diffrn_measured_fraction_theta_full 0.991
_diffrn_measured_fraction_theta_max 0.991
_diffrn_measurement_device_type 'CCD area detector'
_diffrn_measurement_method 'phi and omega scans'
_diffrn_radiation_monochromator graphite
_diffrn_radiation_source 'fine-focus sealed tube'
_diffrn_radiation_type MoK\a
_diffrn_radiation_wavelength 0.71073
_diffrn_reflns_av_R_equivalents 0.0439
_diffrn_reflns_av_sigmaI/netI 0.0528
_diffrn_reflns_limit_h_max 8
_diffrn_reflns_limit_h_min -6
_diffrn_reflns_limit_k_max 7
_diffrn_reflns_limit_k_min -8
_diffrn_reflns_limit_l_max 14
_diffrn_reflns_limit_l_min -19
_diffrn_reflns_number 2944
_diffrn_reflns_theta_full 27.15
_diffrn_reflns_theta_max 27.15
_diffrn_reflns_theta_min 2.72
_exptl_absorpt_coefficient_mu 2.123
_exptl_absorpt_correction_T_max 0.9013
_exptl_absorpt_correction_T_min 0.8158
_exptl_absorpt_correction_type multi-scan
_exptl_absorpt_process_details SADABS
_exptl_crystal_colour colorless
_exptl_crystal_density_diffrn 2.199
_exptl_crystal_density_method 'not measured'
_exptl_crystal_description prism
_exptl_crystal_F_000 404
_exptl_crystal_size_max 0.10
_exptl_crystal_size_mid 0.08
_exptl_crystal_size_min 0.05
_refine_diff_density_max 0.617
_refine_diff_density_min -0.410
_refine_diff_density_rms 0.092
_refine_ls_extinction_method none
_refine_ls_goodness_of_fit_ref 1.124
_refine_ls_hydrogen_treatment mixed
_refine_ls_matrix_type full
_refine_ls_number_parameters 165
_refine_ls_number_reflns 1350
_refine_ls_number_restraints 6
_refine_ls_restrained_S_all 1.123
_refine_ls_R_factor_all 0.0718
_refine_ls_R_factor_gt 0.0509
_refine_ls_shift/su_max 0.000
_refine_ls_shift/su_mean 0.000
_refine_ls_structure_factor_coef Fsqd
_refine_ls_weighting_details 'calc w=1/[\s^2^(Fo^2^)+(0.0374P)^2^+0.0000P] where P=(Fo^2^+2Fc^2^)/3'
_refine_ls_weighting_scheme calc
_refine_ls_wR_factor_gt 0.0964
_refine_ls_wR_factor_ref 0.1033
_reflns_number_gt 1041
_reflns_number_total 1350
_reflns_threshold_expression >2sigma(I)
_cod_data_source_file b818915c.txt
_cod_data_source_block 2
_cod_depositor_comments
;
The following automatic conversions were performed:
'_symmetry_cell_setting' value 'Monoclinic' changed to 'monoclinic'
according to '/home/saulius/struct/CIF-dictionaries/cif_core.dic'
dictionary named 'cif_core.dic' version 2.4.1 from 2010-06-29.

Automatic conversion script
Id: cif_fix_enum 1527 2010-12-29 10:47:43Z saulius 
;
_cod_original_sg_symbol_H-M 'P2(1)/c '
_cod_database_code 7000948

loop_
_symmetry_equiv_pos_as_xyz
'x, y, z'
'-x, y+1/2, -z+1/2'
'-x, -y, -z'
'x, -y-1/2, z-1/2'

loop_
_atom_site_label
_atom_site_type_symbol
_atom_site_fract_x
_atom_site_fract_y
_atom_site_fract_z
_atom_site_U_iso_or_equiv
_atom_site_adp_type
_atom_site_occupancy
_atom_site_symmetry_multiplicity
_atom_site_calc_flag
_atom_site_refinement_flags
_atom_site_disorder_assembly
_atom_site_disorder_group
Mn1 Mn 0.40531(10) 0.10973(9) 0.17026(4) 0.0349(2) Uani 1 1 d . . .
C1 C 0.3617(10) 0.5938(12) 0.1310(5) 0.0278(12) Uani 0.579(5) 1 d P . 1
C1' C 0.2447(14) 0.3676(14) -0.0051(7) 0.0278(12) Uani 0.421(5) 1 d P . 2
C2 C 0.2780(17) 0.4722(16) 0.0517(9) 0.0278(12) Uani 0.579(5) 1 d P . 1
C2' C 0.311(2) 0.515(2) 0.0672(14) 0.0278(12) Uani 0.421(5) 1 d P . 2
N1 N 0.2680(10) 0.2623(10) 0.0534(5) 0.0230(15) Uani 0.579(5) 1 d P . 1
N1' N 0.3816(15) 0.4527(15) 0.1502(7) 0.029(2) Uani 0.421(5) 1 d P . 2
N2 N 0.2007(11) 0.2025(10) -0.0308(5) 0.0296(17) Uani 0.579(5) 1 d P . 1
N2' N 0.4337(12) 0.6202(15) 0.1984(6) 0.029(2) Uani 0.421(5) 1 d P . 2
N3 N 0.171(2) 0.3691(13) -0.0826(10) 0.026(2) Uani 0.579(5) 1 d P . 1
N3' N 0.392(4) 0.780(5) 0.1495(13) 0.026(2) Uani 0.421(5) 1 d P . 2
N4 N 0.2201(9) 0.5420(9) -0.0314(4) 0.0279(15) Uani 0.579(5) 1 d P . 1
N4' N 0.3109(13) 0.7265(12) 0.0636(6) 0.028(2) Uani 0.421(5) 1 d P . 2
O1 O 0.4305(9) 0.4822(11) 0.1990(4) 0.0293(13) Uani 0.579(5) 1 d P . 1
O1' O 0.2536(15) 0.1813(15) 0.0183(6) 0.034(2) Uani 0.421(5) 1 d P . 2
O2 O 0.360(2) 0.787(2) 0.1252(6) 0.035(3) Uani 0.579(5) 1 d P . 1
O2' O 0.195(2) 0.4406(16) -0.0797(12) 0.032(3) Uani 0.421(5) 1 d P . 2
O3 O 0.1212(5) 0.1095(5) 0.2324(2) 0.0476(8) Uani 1 1 d D . .
H3B H -0.002(4) 0.122(7) 0.207(2) 0.056(16) Uiso 1 1 d D . .
H3A H 0.125(7) 0.118(8) 0.2885(13) 0.068(18) Uiso 1 1 d D . .
O4 O 0.7223(5) 0.1231(6) 0.1252(2) 0.0446(8) Uani 1 1 d D . .
H4B H 0.742(8) 0.033(5) 0.088(2) 0.057(17) Uiso 1 1 d D . .
H4A H 0.721(10) 0.243(4) 0.102(3) 0.12(3) Uiso 1 1 d D . .

loop_
_atom_site_aniso_label
_atom_site_aniso_U_11
_atom_site_aniso_U_22
_atom_site_aniso_U_33
_atom_site_aniso_U_23
_atom_site_aniso_U_13
_atom_site_aniso_U_12
Mn1 0.0368(4) 0.0213(3) 0.0492(4) 0.0106(3) 0.0154(3) 0.0038(3)
C1 0.026(2) 0.023(3) 0.037(4) 0.004(2) 0.014(2) 0.0013(19)
C1' 0.026(2) 0.023(3) 0.037(4) 0.004(2) 0.014(2) 0.0013(19)
C2 0.026(2) 0.023(3) 0.037(4) 0.004(2) 0.014(2) 0.0013(19)
C2' 0.026(2) 0.023(3) 0.037(4) 0.004(2) 0.014(2) 0.0013(19)
N1 0.028(3) 0.018(4) 0.022(5) 0.004(3) 0.002(3) 0.000(3)
N1' 0.038(5) 0.021(5) 0.029(5) -0.006(4) 0.005(4) -0.002(3)
N2 0.038(4) 0.025(3) 0.027(4) -0.008(4) 0.009(3) -0.004(3)
N2' 0.036(5) 0.024(5) 0.028(5) 0.012(4) 0.008(4) 0.004(4)
N3 0.031(4) 0.020(5) 0.026(4) 0.000(5) 0.004(3) 0.003(3)
N3' 0.031(4) 0.020(5) 0.026(4) 0.000(5) 0.004(3) 0.003(3)
N4 0.036(3) 0.022(3) 0.028(3) 0.006(3) 0.011(3) 0.004(2)
N4' 0.038(5) 0.022(4) 0.024(5) -0.004(3) 0.008(4) 0.002(3)
O1 0.037(3) 0.022(3) 0.029(3) -0.004(3) 0.006(3) -0.006(2)
O1' 0.052(5) 0.025(5) 0.024(6) -0.005(4) 0.006(5) -0.002(4)
O2 0.048(6) 0.012(3) 0.046(8) 0.002(5) 0.007(5) 0.001(3)
O2' 0.048(6) 0.016(6) 0.033(6) -0.002(7) 0.011(4) -0.002(5)
O3 0.0336(19) 0.069(2) 0.042(2) 0.0102(18) 0.0111(15) 0.0049(16)
O4 0.0394(19) 0.053(2) 0.0440(19) 0.0166(18) 0.0136(15) 0.0112(16)

loop_
_atom_type_symbol
_atom_type_description
_atom_type_scat_dispersion_real
_atom_type_scat_dispersion_imag
_atom_type_scat_source
C C 0.0033 0.0016 'International Tables Vol C Tables 4.2.6.8 and 6.1.1.4'
H H 0.0000 0.0000 'International Tables Vol C Tables 4.2.6.8 and 6.1.1.4'
N N 0.0061 0.0033 'International Tables Vol C Tables 4.2.6.8 and 6.1.1.4'
O O 0.0106 0.0060 'International Tables Vol C Tables 4.2.6.8 and 6.1.1.4'
Mn Mn 0.3368 0.7283 'International Tables Vol C Tables 4.2.6.8 and 6.1.1.4'

loop_
_geom_angle_atom_site_label_1
_geom_angle_atom_site_label_2
_geom_angle_atom_site_label_3
_geom_angle
_geom_angle_site_symmetry_1
_geom_angle_site_symmetry_3
_geom_angle_publ_flag
N1 Mn1 N2' 150.3(3) . 2_645 ?
N1 Mn1 N3' 109.5(5) . 1_545 ?
N2' Mn1 N3' 100.0(6) 2_645 1_545 ?
N1 Mn1 O3 95.32(19) . . ?
N2' Mn1 O3 85.1(2) 2_645 . ?
N3' Mn1 O3 92.5(7) 1_545 . ?
N1 Mn1 O2 99.1(3) . 1_545 ?
N2' Mn1 O2 110.5(3) 2_645 1_545 ?
N3' Mn1 O2 10.4(6) 1_545 1_545 ?
O3 Mn1 O2 93.0(4) . 1_545 ?
N1 Mn1 O4 90.67(19) . . ?
N2' Mn1 O4 86.9(2) 2_645 . ?
N3' Mn1 O4 90.8(7) 1_545 . ?
O3 Mn1 O4 171.78(13) . . ?
O2 Mn1 O4 91.5(4) 1_545 . ?
N1 Mn1 N1' 54.0(3) . . ?
N2' Mn1 N1' 96.4(4) 2_645 . ?
N3' Mn1 N1' 163.4(5) 1_545 . ?
O3 Mn1 N1' 90.9(2) . . ?
O2 Mn1 N1' 153.1(3) 1_545 . ?
O4 Mn1 N1' 88.1(2) . . ?
N1 Mn1 O1 173.3(2) . 2_645 ?
N2' Mn1 O1 23.1(2) 2_645 2_645 ?
N3' Mn1 O1 76.9(5) 1_545 2_645 ?
O3 Mn1 O1 86.00(16) . 2_645 ?
O2 Mn1 O1 87.4(3) 1_545 2_645 ?
O4 Mn1 O1 87.41(16) . 2_645 ?
N1' Mn1 O1 119.5(3) . 2_645 ?
N1 Mn1 O1' 17.2(2) . . ?
N2' Mn1 O1' 166.2(3) 2_645 . ?
N3' Mn1 O1' 92.7(5) 1_545 . ?
O3 Mn1 O1' 99.7(2) . . ?
O2 Mn1 O1' 82.3(3) 1_545 . ?
O4 Mn1 O1' 87.7(2) . . ?
N1' Mn1 O1' 70.8(3) . . ?
O1 Mn1 O1' 168.4(3) 2_645 . ?
N1 Mn1 O1 72.6(2) . . ?
N2' Mn1 O1 77.8(3) 2_645 . ?
N3' Mn1 O1 177.8(5) 1_545 . ?
O3 Mn1 O1 87.75(16) . . ?
O2 Mn1 O1 171.7(2) 1_545 . ?
O4 Mn1 O1 88.68(16) . . ?
N1' Mn1 O1 18.7(2) . . ?
O1 Mn1 O1 100.94(17) 2_645 . ?
O1' Mn1 O1 89.4(3) . . ?
O2 C1 O1 127.9(10) . . ?
O2 C1 C2 118.3(8) . . ?
O1 C1 C2 113.7(10) . . ?
O2' C1' O1' 128.8(11) . . ?
O2' C1' C2' 116.8(12) . . ?
O1' C1' C2' 114.4(12) . . ?
N4 C2 N1 110.2(9) . . ?
N4 C2 C1 127.6(9) . . ?
N1 C2 C1 121.9(12) . . ?
N1' C2' N4' 109.5(12) . . ?
N1' C2' C1' 122.2(13) . . ?
N4' C2' C1' 128.3(17) . . ?
N2 N1 C2 106.1(8) . . ?
N2 N1 Mn1 134.8(5) . . ?
C2 N1 Mn1 117.8(8) . . ?
N2' N1' C2' 107.6(10) . . ?
N2' N1' Mn1 136.7(9) . . ?
C2' N1' Mn1 115.6(8) . . ?
N3 N2 N1 109.3(8) . . ?
N3' N2' N1' 108.8(14) . . ?
N3' N2' Mn1 127.6(13) . 2_655 ?
N1' N2' Mn1 123.2(8) . 2_655 ?
N2 N3 N4 108.6(12) . . ?
N2' N3' N4' 112(2) . . ?
N2' N3' Mn1 135.4(16) . 1_565 ?
N4' N3' Mn1 112.8(14) . 1_565 ?
C2 N4 N3 105.8(9) . . ?
C2' N4' N3' 102.4(16) . . ?
C1 O1 Mn1 124.4(6) . 2_655 ?
C1 O1 Mn1 113.7(6) . . ?
Mn1 O1 Mn1 121.6(3) 2_655 . ?
C1' O1' Mn1 116.7(8) . . ?
C1 O2 Mn1 157.4(7) . 1_565 ?
Mn1 O3 H3B 127(3) . . ?
Mn1 O3 H3A 122(3) . . ?
H3B O3 H3A 111(3) . . ?
Mn1 O4 H4B 114(3) . . ?
Mn1 O4 H4A 102(4) . . ?
H4B O4 H4A 110(3) . . ?

loop_
_geom_bond_atom_site_label_1
_geom_bond_atom_site_label_2
_geom_bond_distance
_geom_bond_site_symmetry_2
_geom_bond_publ_flag
Mn1 N1 2.104(7) . ?
Mn1 N2' 2.109(9) 2_645 ?
Mn1 N3' 2.15(3) 1_545 ?
Mn1 O3 2.148(3) . ?
Mn1 O2 2.194(16) 1_545 ?
Mn1 O4 2.216(3) . ?
Mn1 N1' 2.230(10) . ?
Mn1 O1 2.261(7) 2_645 ?
Mn1 O1' 2.413(10) . ?
Mn1 O1 2.437(7) . ?
C1 O2 1.244(18) . ?
C1 O1 1.282(10) . ?
C1 C2 1.469(12) . ?
C1' O2' 1.22(2) . ?
C1' O1' 1.249(14) . ?
C1' C2' 1.464(17) . ?
C2 N4 1.339(15) . ?
C2 N1 1.352(12) . ?
C2' N1' 1.34(2) . ?
C2' N4' 1.362(17) . ?
N1 N2 1.344(10) . ?
N1' N2' 1.317(13) . ?
N2 N3 1.327(14) . ?
N2' N3' 1.27(3) . ?
N2' Mn1 2.109(9) 2_655 ?
N3 N4 1.367(11) . ?
N3' N4' 1.37(2) . ?
N3' Mn1 2.15(3) 1_565 ?
O1 Mn1 2.261(7) 2_655 ?
O2 Mn1 2.194(16) 1_565 ?
O3 H3B 0.825(19) . ?
O3 H3A 0.849(19) . ?
O4 H4B 0.829(19) . ?
O4 H4A 0.849(19) . ?

loop_
_geom_hbond_atom_site_label_D
_geom_hbond_atom_site_label_H
_geom_hbond_atom_site_label_A
_geom_hbond_distance_DH
_geom_hbond_distance_HA
_geom_hbond_distance_DA
_geom_hbond_angle_DHA
_geom_hbond_site_symmetry_A
O3 H3B O4 0.825(19) 2.00(2) 2.816(5) 168(4) 1_455
O3 H3A N3 0.849(19) 1.93(2) 2.778(16) 173(4) 4_566
O3 H3A O2' 0.849(19) 2.02(3) 2.838(18) 162(5) 4_566
O4 H4B N2 0.829(19) 1.81(2) 2.619(8) 166(5) 3_655
O4 H4B O1' 0.829(19) 2.12(2) 2.945(10) 171(5) 3_655
O4 H4A N4 0.849(19) 1.82(3) 2.634(6) 161(5) 3_665
O4 H4A O2' 0.849(19) 2.14(3) 2.954(11) 160(6) 3_665
O4 H4A N4' 0.849(19) 2.49(5) 2.998(9) 119(4) 3_665

loop_
_geom_torsion_atom_site_label_1
_geom_torsion_atom_site_label_2
_geom_torsion_atom_site_label_3
_geom_torsion_atom_site_label_4
_geom_torsion
_geom_torsion_site_symmetry_1
_geom_torsion_site_symmetry_2
_geom_torsion_site_symmetry_3
_geom_torsion_site_symmetry_4
_geom_torsion_publ_flag
O2 C1 C2 N4 8.5(15) . . . . ?
O1 C1 C2 N4 -171.1(9) . . . . ?
O2 C1 C2 N1 -177.8(10) . . . . ?
O1 C1 C2 N1 2.7(12) . . . . ?
O2' C1' C2' N1' -175.5(13) . . . . ?
O1' C1' C2' N1' 2.3(17) . . . . ?
O2' C1' C2' N4' 5(2) . . . . ?
O1' C1' C2' N4' -177.2(12) . . . . ?
N4 C2 N1 N2 -0.5(10) . . . . ?
C1 C2 N1 N2 -175.2(8) . . . . ?
N4 C2 N1 Mn1 168.6(6) . . . . ?
C1 C2 N1 Mn1 -6.1(12) . . . . ?
N2' Mn1 N1 N2 166.4(6) 2_645 . . . ?
N3' Mn1 N1 N2 -9.6(10) 1_545 . . . ?
O3 Mn1 N1 N2 -104.2(7) . . . . ?
O2 Mn1 N1 N2 -10.3(8) 1_545 . . . ?
O4 Mn1 N1 N2 81.4(7) . . . . ?
N1' Mn1 N1 N2 168.6(9) . . . . ?
O1 Mn1 N1 N2 154.7(15) 2_645 . . . ?
O1' Mn1 N1 N2 1.6(9) . . . . ?
O1 Mn1 N1 N2 169.8(8) . . . . ?
N2' Mn1 N1 C2 1.3(10) 2_645 . . . ?
N3' Mn1 N1 C2 -174.7(10) 1_545 . . . ?
O3 Mn1 N1 C2 90.7(7) . . . . ?
O2 Mn1 N1 C2 -175.4(7) 1_545 . . . ?
O4 Mn1 N1 C2 -83.7(7) . . . . ?
N1' Mn1 N1 C2 3.5(7) . . . . ?
O1 Mn1 N1 C2 -10(2) 2_645 . . . ?
O1' Mn1 N1 C2 -163.5(14) . . . . ?
O1 Mn1 N1 C2 4.7(7) . . . . ?
N4' C2' N1' N2' -2.3(14) . . . . ?
C1' C2' N1' N2' 178.2(10) . . . . ?
N4' C2' N1' Mn1 -178.0(7) . . . . ?
C1' C2' N1' Mn1 2.4(16) . . . . ?
N1 Mn1 N1' N2' 178.3(11) . . . . ?
N2' Mn1 N1' N2' -2.8(11) 2_645 . . . ?
N3' Mn1 N1' N2' -176(2) 1_545 . . . ?
O3 Mn1 N1' N2' 82.4(10) . . . . ?
O2 Mn1 N1' N2' -179.2(10) 1_545 . . . ?
O4 Mn1 N1' N2' -89.5(10) . . . . ?
O1 Mn1 N1' N2' -3.5(11) 2_645 . . . ?
O1' Mn1 N1' N2' -177.6(10) . . . . ?
O1 Mn1 N1' N2' 2.0(6) . . . . ?
N1 Mn1 N1' C2' -7.6(8) . . . . ?
N2' Mn1 N1' C2' 171.3(9) 2_645 . . . ?
N3' Mn1 N1' C2' -2(3) 1_545 . . . ?
O3 Mn1 N1' C2' -103.6(9) . . . . ?
O2 Mn1 N1' C2' -5.1(15) 1_545 . . . ?
O4 Mn1 N1' C2' 84.6(9) . . . . ?
O1 Mn1 N1' C2' 170.5(8) 2_645 . . . ?
O1' Mn1 N1' C2' -3.6(9) . . . . ?
O1 Mn1 N1' C2' 176.1(16) . . . . ?
C2 N1 N2 N3 0.3(10) . . . . ?
Mn1 N1 N2 N3 -166.0(7) . . . . ?
C2' N1' N2' N3' 2.1(16) . . . . ?
Mn1 N1' N2' N3' 176.4(13) . . . . ?
C2' N1' N2' Mn1 -171.1(8) . . . 2_655 ?
Mn1 N1' N2' Mn1 3.3(13) . . . 2_655 ?
N1 N2 N3 N4 -0.1(11) . . . . ?
N1' N2' N3' N4' -1(2) . . . . ?
Mn1 N2' N3' N4' 171.7(9) 2_655 . . . ?
N1' N2' N3' Mn1 176.0(17) . . . 1_565 ?
Mn1 N2' N3' Mn1 -11(3) 2_655 . . 1_565 ?
N1 C2 N4 N3 0.4(11) . . . . ?
C1 C2 N4 N3 174.7(10) . . . . ?
N2 N3 N4 C2 -0.2(12) . . . . ?
N1' C2' N4' N3' 1.5(17) . . . . ?
C1' C2' N4' N3' -178.9(16) . . . . ?
N2' N3' N4' C2' 0(2) . . . . ?
Mn1 N3' N4' C2' -178.1(11) 1_565 . . . ?
O2 C1 O1 Mn1 -4.6(12) . . . 2_655 ?
C2 C1 O1 Mn1 174.9(6) . . . 2_655 ?
O2 C1 O1 Mn1 -178.0(9) . . . . ?
C2 C1 O1 Mn1 1.6(8) . . . . ?
N1 Mn1 O1 C1 -3.4(5) . . . . ?
N2' Mn1 O1 C1 174.8(5) 2_645 . . . ?
N3' Mn1 O1 C1 163(18) 1_545 . . . ?
O3 Mn1 O1 C1 -99.7(5) . . . . ?
O2 Mn1 O1 C1 -4(3) 1_545 . . . ?
O4 Mn1 O1 C1 87.7(4) . . . . ?
N1' Mn1 O1 C1 -0.3(8) . . . . ?
O1 Mn1 O1 C1 174.8(5) 2_645 . . . ?
O1' Mn1 O1 C1 0.0(5) . . . . ?
N1 Mn1 O1 Mn1 -177.0(3) . . . 2_655 ?
N2' Mn1 O1 Mn1 1.3(3) 2_645 . . 2_655 ?
N3' Mn1 O1 Mn1 -11(18) 1_545 . . 2_655 ?
O3 Mn1 O1 Mn1 86.7(2) . . . 2_655 ?
O2 Mn1 O1 Mn1 -178(3) 1_545 . . 2_655 ?
O4 Mn1 O1 Mn1 -85.9(2) . . . 2_655 ?
N1' Mn1 O1 Mn1 -173.9(11) . . . 2_655 ?
O1 Mn1 O1 Mn1 1.23(12) 2_645 . . 2_655 ?
O1' Mn1 O1 Mn1 -173.5(3) . . . 2_655 ?
O2' C1' O1' Mn1 171.9(11) . . . . ?
C2' C1' O1' Mn1 -5.5(12) . . . . ?
N1 Mn1 O1' C1' 16.3(8) . . . . ?
N2' Mn1 O1' C1' -16.8(17) 2_645 . . . ?
N3' Mn1 O1' C1' -174.3(10) 1_545 . . . ?
O3 Mn1 O1' C1' 92.7(7) . . . . ?
O2 Mn1 O1' C1' -175.5(8) 1_545 . . . ?
O4 Mn1 O1' C1' -83.6(7) . . . . ?
N1' Mn1 O1' C1' 5.2(7) . . . . ?
O1 Mn1 O1' C1' -148.5(10) 2_645 . . . ?
O1 Mn1 O1' C1' 5.1(7) . . . . ?
O1 C1 O2 Mn1 -4(3) . . . 1_565 ?
C2 C1 O2 Mn1 177(2) . . . 1_565 ?
